data_2009986
loop_
_publ_author_name
'Peeters, O.M.'
'Blaton, N.M.'
'Meurisse, R.L.'
'De Ranter, C.J.'

_publ_section_title
;2-(4-Cyanobenzoylaminomethyl)-1-methyl-5-(3-thienyl)-2,3-dihydro-1<i>H</i>-1,4-benzodiazepin-4-ium
 <i>p</i>-toluenesulfonate
;
_journal_issue 8
_journal_name_full 'Acta Crystallographica Section C'
_journal_page_first 1350
_journal_page_last 1352
_journal_paper_doi 10.1107/S0108270194002337
_journal_volume 50
_journal_year 1994
_chemical_formula_sum 'C30 H28 N4 O4 S2'
_chemical_formula_weight 572.69
_chemical_name_systematic
;
2-(4-Cyanobenzoylaminomethyl)-1-methyl-5-(3-thienyl)-2,3-dihydro-
1H-1,4-benzodiazepine p-Toluenesulphonate
;
_space_group_IT_number 14
_symmetry_cell_setting monoclinic
_symmetry_space_group_name_Hall '-P 2yn'
_symmetry_space_group_name_H-M 'P 1 21/n 1'
_cell_angle_alpha 90.00
_cell_angle_beta 101.57(3)
_cell_angle_gamma 90.00
_cell_formula_units_Z 4
_cell_length_a 7.727(4)
_cell_length_b 33.04(2)
_cell_length_c 11.264(6)
_cell_measurement_reflns_used 24
_cell_measurement_temperature 293
_cell_measurement_theta_max 25
_cell_measurement_theta_min 20
_cell_volume 2817(3)
_computing_cell_refinement 'DIF4 (Stoe & Cie, 1988a)'
_computing_data_collection 'DIF4 (Stoe & Cie, 1988a)'
_computing_data_reduction 'REDU4 (Stoe & Cie, 1992)'
_computing_molecular_graphics 'PLUTO (Motherwell & Clegg, 1978)'
_computing_publication_material 'PARST (Nardelli, 1983)'
_computing_structure_refinement
;
NRCVAX (Gabe, Le Page, Charland, Lee & White, 1989)
;
_computing_structure_solution 'MULTAN80 (Main et al., 1980)'
_diffrn_ambient_temperature 293
_diffrn_measurement_device 'Stoe STADI-4 four-circle diffractometer  '
_diffrn_measurement_method '\w-2\q scan                             '
_diffrn_radiation_type 'Cu K\a'
_diffrn_radiation_wavelength 1.54184
_diffrn_reflns_av_R_equivalents .0157
_diffrn_reflns_limit_h_max 8
_diffrn_reflns_limit_h_min -8
_diffrn_reflns_limit_k_max 38
_diffrn_reflns_limit_k_min 0
_diffrn_reflns_limit_l_max 13
_diffrn_reflns_limit_l_min -13
_diffrn_reflns_number 9138
_diffrn_reflns_theta_max 64.01
_diffrn_standards_decay_% <3
_diffrn_standards_interval_time 60
_diffrn_standards_number 4
_exptl_absorpt_coefficient_mu 2.021
_exptl_absorpt_correction_T_max 0.529
_exptl_absorpt_correction_T_min 0.403
_exptl_absorpt_correction_type 'empirical (EMPIR, Stoe & Cie, 1988b)'
_exptl_crystal_colour 'dark orange'
_exptl_crystal_density_diffrn 1.350
_exptl_crystal_density_meas 1.36
_exptl_crystal_density_method 'flotation in n-heptane/CCl~4~'
_exptl_crystal_description irregular
_exptl_crystal_F_000 1200
_exptl_crystal_size_max .32
_exptl_crystal_size_mid .19
_exptl_crystal_size_min .19
_refine_diff_density_max .45
_refine_diff_density_min -.31
_refine_ls_goodness_of_fit_obs 3.09
_refine_ls_hydrogen_treatment noref
_refine_ls_matrix_type full
_refine_ls_number_parameters 412
_refine_ls_number_reflns 2888
_refine_ls_R_factor_all .1024
_refine_ls_R_factor_obs .0580
_refine_ls_shift/esd_max .428
_refine_ls_structure_factor_coef F
_refine_ls_weighting_details w=1/(\s^2^(F)+0.00040F^2^)
_refine_ls_weighting_scheme calc
_refine_ls_wR_factor_all .0885
_refine_ls_wR_factor_obs .0843
_reflns_number_observed 2888
_reflns_number_total 4655
_reflns_observed_criterion '> 3.0 sigma(I)'
_cod_data_source_file na1089.cif
_cod_data_source_block Y
_cod_depositor_comments
;
The following automatic conversions were performed:
'_symmetry_cell_setting' value 'Monoclinic' changed to 'monoclinic'
according to '/home/saulius/struct/CIF-dictionaries/cif_core.dic'
dictionary named 'cif_core.dic' version 2.4.1 from 2010-06-29.

Automatic conversion script
Id: cif_fix_enum 1527 2010-12-29 10:47:43Z saulius 

The following automatic conversions were performed:

'_symmetry_cell_setting' value 'Monoclinic ' changed to 'monoclinic'
according to /home/saulius/struct/CIF-dictionaries/cif_core.dic
dictionary named 'cif_core.dic' version 2.4.1 from 2010-06-29.

Automatic conversion script
Id: cif_fix_values 1715 2011-07-08 13:25:40Z adriana 

The following automatic conversions were performed:

'_refine_ls_weighting_scheme' value 'w=1/(\s^2^(F)+0.00040F^2^)' was
changed to 'calc'. New tag '_refine_ls_weighting_details' was
created. The value of the new tag was set to
'w=1/(\s^2^(F)+0.00040F^2^)'.

Automatic conversion script
Id: cif_fix_values 3143 2015-03-26 13:38:13Z robertas 
;
_cod_original_cell_volume 2817.(2)
_cod_original_sg_symbol_H-M 'P 21/n'
_cod_original_formula_sum 'C30 H28 N4 O4 S2                '
_cod_database_code 2009986

loop_
_symmetry_equiv_pos_as_xyz
X,Y,Z
-X,-Y,-Z
1/2-X,1/2+Y,1/2-Z
1/2+X,1/2-Y,1/2+Z

loop_
_atom_site_aniso_label
_atom_site_aniso_U_11
_atom_site_aniso_U_22
_atom_site_aniso_U_33
_atom_site_aniso_U_12
_atom_site_aniso_U_13
_atom_site_aniso_U_23
N1 .068(3) .047(2) .053(2) .001(2) -.008(2) .003(2)
C2 .062(3) .045(3) .059(3) -.004(2) .002(2) -.004(2)
C3 .063(3) .049(3) .054(3) -.009(2) .000(2) -.004(2)
N4 .064(2) .052(2) .044(2) -.005(2) .005(2) -.008(2)
C5 .046(2) .051(3) .043(2) .002(2) .003(2) -.004(2)
C5A .050(3) .045(2) .040(2) .000(2) .004(2) .000(2)
C6 .062(3) .052(3) .051(3) .002(2) .012(2) .000(2)
C7 .078(4) .061(3) .058(3) .007(3) .020(3) -.011(2)
C8 .088(4) .076(4) .044(3) -.009(3) .016(3) -.014(3)
C9 .067(3) .064(3) .042(2) -.009(2) .003(2) .003(2)
C9A .049(3) .053(3) .045(2) -.006(2) .004(2) -.003(2)
C10 .104(5) .065(3) .072(4) .009(3) -.012(3) .015(3)
C11 .059(3) .068(3) .091(4) -.001(3) .007(3) -.012(3)
N12 .093(3) .051(3) .072(3) .010(2) .008(2) -.006(2)
C13 .093(4) .070(4) .059(3) .012(3) .002(3) .003(3)
O14 .167(4) .084(3) .067(3) .010(3) -.001(3) .004(2)
C15 .081(4) .057(3) .057(3) .013(3) .011(3) .007(2)
C16 .089(4) .062(3) .068(3) .016(3) .011(3) .009(3)
C17 .096(4) .050(3) .090(4) .015(3) .028(3) .012(3)
C18 .076(4) .058(3) .078(4) .000(3) .028(3) -.006(3)
C19 .096(4) .062(3) .066(3) -.003(3) .010(3) .006(3)
C20 .097(4) .053(3) .062(3) .006(3) .004(3) .006(3)
C21 .082(4) .069(4) .106(5) -.008(3) .031(4) -.007(4)
N22 .116(5) .080(4) .138(5) -.027(3) .043(4) -.039(4)
C1'A .030(10) .050(10) .050(10) -.008(8) .004(6) -.008(9)
C2'A .060(10) .031(7) .080(10) -.018(7) .007(8) -.021(7)
S3'A .071(2) .068(2) .053(2) -.010(2) .016(2) -.002(2)
C4'A .090(10) .12(2) .036(9) -.020(10) -.004(8) .047(9)
C5'A .040(10) .100(10) .033(8) -.013(8) .010(6) -.018(8)
C1'B .022(8) .056(9) .034(9) .005(5) .004(5) .005(7)
C2'B .04(2) .10(2) .026(7) .020(10) .012(8) .025(9)
C3'B .17(3) .19(3) .19(3) -.05(2) .02(2) -.07(2)
S4'B .086(4) .073(3) .041(2) -.015(2) .020(2) .002(2)
C5'B .029(9) .056(8) .055(9) .002(4) .014(5) .002(6)
C1" .041(3) .016(2) .020(2) -.002(2) .003(2) .002(2)
C2" .093(4) .062(3) .067(3) -.004(3) .006(3) .000(3)
C3" .172(7) .053(3) .075(4) -.015(4) -.023(5) -.010(3)
C4" .103(5) .074(5) .122(6) -.029(4) -.035(5) .036(4)
C4"M .149(7) .119(6) .183(9) -.050(6) -.080(7) .031(6)
C5" .102(5) .083(5) .108(5) -.018(4) -.001(4) .024(4)
C6" .105(5) .057(3) .070(3) -.001(3) .006(3) .014(3)
S7"A .071(2) .061(3) .042(2) -.002(2) .0060(10) .013(2)
O8"A .076(4) .072(4) .068(4) .009(3) -.012(3) .014(3)
O9"A .094(4) .078(4) .058(3) .018(3) -.007(3) -.036(3)
O10"A .129(6) .097(5) .052(3) -.047(5) .021(3) .005(3)
S7"B .061(3) .039(4) .057(5) .001(3) .000(3) -.029(3)
O8"B .090(10) .083(9) .085(9) -.016(7) -.022(7) .025(7)
O9"B .075(8) .110(10) .093(9) .009(7) -.007(7) -.030(8)
O10"B .150(10) .140(10) .050(7) -.040(10) .030(8) -.033(8)

loop_
_atom_site_label
_atom_site_fract_x
_atom_site_fract_y
_atom_site_fract_z
_atom_site_U_iso_or_equiv
_atom_site_thermal_displace_type
_atom_site_calc_flag
_atom_site_calc_attached_atom
_atom_site_occupancy
_atom_site_type_symbol
N1 .3796(5) .17410(10) .3288(3) .0590(10) aniso . . 1.00 N
C2 .2987(6) .14580(10) .2338(4) .057(2) aniso . . 1.00 C
C3 .1546(6) .16550(10) .1400(4) .057(2) aniso . . 1.00 C
N4 .2307(5) .19660(10) .0724(3) .0540(10) aniso . . 1.00 N
C5 .2734(5) .23230(10) .1171(4) .0480(10) aniso . . 1.00 C
C5A .2696(6) .24120(10) .2434(4) .0450(10) aniso . . 1.00 C
C6 .2137(6) .28100(10) .2684(4) .055(2) aniso . . 1.00 C
C7 .2102(7) .2939(2) .3831(4) .065(2) aniso . . 1.00 C
C8 .2676(7) .2668(2) .4785(4) .069(2) aniso . . 1.00 C
C9 .3206(6) .2282(2) .4591(4) .059(2) aniso . . 1.00 C
C9A .3205(6) .21340(10) .3417(4) .050(2) aniso . . 1.00 C
C10 .4631(8) .1530(2) .4408(5) .085(3) aniso . . 1.00 C
C11 .4365(7) .1257(2) .1775(5) .074(2) aniso . . 1.00 C
N12 .3702(6) .09120(10) .1025(4) .073(2) aniso . . 1.00 N
C13 .3501(8) .0548(2) .1510(5) .076(2) aniso . . 1.00 C
O14 .3775(7) .04920(10) .2596(4) .109(2) aniso . . 1.00 O
C15 .2925(7) .02050(10) .0637(4) .066(2) aniso . . 1.00 C
C16 .3344(8) -.0188(2) .1016(5) .074(2) aniso . . 1.00 C
C17 .2871(8) -.0508(2) .0247(6) .078(2) aniso . . 1.00 C
C18 .1943(7) -.0439(2) -.0937(5) .069(2) aniso . . 1.00 C
C19 .1495(8) -.0051(2) -.1321(5) .076(2) aniso . . 1.00 C
C20 .1950(8) .0269(2) -.0536(5) .072(2) aniso . . 1.00 C
C21 .1470(8) -.0780(2) -.1767(6) .084(3) aniso . . 1.00 C
N22 .1118(8) -.1050(2) -.2398(6) .109(3) aniso . . 1.00 N
C1'A .343(3) .2619(3) .0380(10) .043(7) aniso . . .50 C
C2'A .429(2) .2967(3) .0791(6) .057(6) aniso . . .50 C
S3'A .4468(4) .32840(10) -.0368(3) .0630(10) aniso . . .50 S
C4'A .339(2) .2954(4) -.1417(6) .083(8) aniso . . .50 C
C5'A .291(3) .2611(4) -.0890(10) .056(7) aniso . . .50 C
C1'B .298(3) .2632(4) .0340(10) .037(5) aniso . . .50 C
C2'B .414(3) .2960(5) .0689(5) .053(9) aniso . . .50 C
C3'B .441(2) .3184(4) -.0275(6) .18(2) aniso . . .50 C
S4'B .3250(7) .29970(10) -.1606(4) .065(2) aniso . . .50 S
C5'B .240(3) .2616(3) -.0890(10) .046(5) aniso . . .50 C
C1" .1189(7) .10770(10) -.2942(4) .026(2) aniso . . 1.00 C
C2" .1461(8) .0817(2) -.3831(5) .075(2) aniso . . 1.00 C
C3" .0010(10) .0587(2) -.4453(6) .107(3) aniso . . 1.00 C
C4" -.1660(10) .0620(2) -.4173(8) .108(3) aniso . . 1.00 C
C4"M -.3160(10) .0355(3) -.4860(10) .166(5) aniso . . 1.00 C
C5" -.1902(9) .0884(2) -.3271(7) .101(3) aniso . . 1.00 C
C6" -.0486(9) .1108(2) -.2664(5) .079(2) aniso . . 1.00 C
S7"A .2812(4) .13844(8) -.2197(2) .0590(10) aniso . . .67 S
O8"A .4032(6) .11230(10) -.1399(4) .075(2) aniso . . .67 O
O9"A .2006(6) .16830(10) -.1534(4) .079(2) aniso . . .67 O
O10"A .3608(8) .1566(2) -.3133(4) .092(3) aniso . . .67 O
S7"B .3110(8) .1374(2) -.2145(5) .054(3) aniso . . .33 S
O8"B .2820(10) .1773(2) -.2686(9) .092(5) aniso . . .33 O
O9"B .4730(10) .1189(3) -.2350(10) .097(6) aniso . . .33 O
O10"B .300(2) .1374(4) -.0874(6) .114(6) aniso . . .33 O
H2 .2358 .1219 .2758 .064 iso calc C2 1.00 H
H3A .0578 .1793 .1842 .063 iso calc C3 1.00 H
H3B .0894 .1427 .0768 .063 iso calc C3 1.00 H
H4 .2531 .1890 -.0163 .062 iso calc N4 1.00 H
H6 .1668 .3015 .1924 .064 iso calc C6 1.00 H
H7 .1697 .3249 .4001 .075 iso calc C7 1.00 H
H8 .2678 .2767 .5706 .076 iso calc C8 1.00 H
H9 .3689 .2080 .5355 .065 iso calc C9 1.00 H
H10A .5650 .1681 .4943 .096 iso . . 1.00 H
H10B .3833 .1432 .4834 .096 iso . . 1.00 H
H10C .5079 .1266 .4187 .096 iso . . 1.00 H
H11A .5419 .1154 .2491 .083 iso calc C11 1.00 H
H11B .4889 .1482 .1235 .083 iso calc C11 1.00 H
H12 .3390 .0953 .0025 .080 iso calc N12 1.00 H
H16 .4018 -.0240 .1941 .082 iso calc C16 1.00 H
H17 .3219 -.0818 .0534 .085 iso calc C17 1.00 H
H19 .0708 .0006 -.2250 .087 iso calc C19 1.00 H
H20 .1576 .0574 -.0822 .078 iso calc C20 1.00 H
H2'A .4388 .3066 .1711 .075 iso calc C2'A 0.50 H
H4'A .3488 .2982 -.2407 .050 iso calc C4'A 0.50 H
H5'A .2359 .2352 -.1458 .080 iso calc C5'A 0.50 H
H2'B .5000 .3017 .1590 .047 iso calc C2'B 0.50 H
H3'B .5277 .3453 -.0253 .145 iso calc S3'B 0.50 H
H5'B .1530 .2387 -.1285 .042 iso calc C5'B 0.50 H
H2" .2770 .0787 -.4055 .084 iso calc C2" 1.00 H
H3" .0181 .0364 -.5121 .104 iso calc C3" 1.00 H
H4"MA -.2957 .0030 -.4636 .155 iso calc C4"M 1.00 H
H4"MB -.3239 .0368 -.5870 .155 iso calc C4"M 1.00 H
H4"MC -.4094 .0468 -.4628 .155 iso . . 1.00 H
H5" -.3189 .0907 -.3050 .111 iso calc C5" 1.00 H
H6" -.0703 .1319 -.1957 .091 iso calc C6" 1.00 H

loop_
_atom_type_symbol
_atom_type_scat_dispersion_real
_atom_type_scat_dispersion_imag
_atom_type_scat_source
C .017 .009 'IntTabIV  Tab.2.2B 2.3.1'
H .000 .000 'IntTabIV  Tab.2.2B 2.3.1'
N .029 .018 'IntTabIV  Tab.2.2B 2.3.1'
O .047 .032 'IntTabIV  Tab.2.2B 2.3.1'
S .319 .557 'IntTabIV  Tab.2.2B 2.3.1'

loop_
_geom_angle_atom_site_label_1
_geom_angle_atom_site_label_2
_geom_angle_atom_site_label_3
_geom_angle
_geom_angle_publ_flag
C9A N1 C10 116.6(4) yes
C2 N1 C10 112.1(4) yes
C2 N1 C9A 124.8(4) yes
N1 C2 H2 108 no
N1 C2 C11 110.9(4) yes
N1 C2 C3 112.4(4) yes
C11 C2 H2 106 no
C3 C2 H2 107 no
C3 C2 C11 112.3(4) yes
C2 C3 H3B 110 no
C2 C3 H3A 110 no
C2 C3 N4 110.3(4) yes
H3A C3 H3B 109 no
N4 C3 H3B 109 no
N4 C3 H3A 109 no
C3 N4 H4 118 no
C3 N4 C5 122.1(4) yes
C5 N4 H4 120 no
N4 C5 C1'B 116.8(6) yes
N4 C5 C1'A 117.2(6) yes
N4 C5 C5A 120.5(4) yes
C5A C5 C1'B 122.1(6) yes
C5A C5 C1'A 122.0(6) yes
C5 C5A C9A 124.7(4) yes
C5 C5A C6 116.3(4) yes
C6 C5A C9A 119.0(4) yes
C5A C6 H6 119 no
C5A C6 C7 122.5(4) yes
C7 C6 H6 119 no
C6 C7 H7 121 no
C6 C7 C8 117.7(5) yes
C8 C7 H7 121 no
C7 C8 H8 119 no
C7 C8 C9 122.0(4) yes
C9 C8 H8 119 no
C8 C9 H9 120 no
C8 C9 C9A 121.8(4) yes
C9A C9 H9 118 no
C5A C9A C9 116.9(4) yes
N1 C9A C9 118.8(4) yes
N1 C9A C5A 124.2(4) yes
N1 C10 H10C 108 no
N1 C10 H10B 113 no
N1 C10 H10A 115 no
H10B C10 H10C 97 no
H10A C10 H10C 108 no
H10A C10 H10B 113 no
C2 C11 H11B 108 no
C2 C11 H11A 108 no
C2 C11 N12 113.4(4) yes
H11A C11 H11B 109 no
N12 C11 H11B 110 no
N12 C11 H11A 108 no
C11 N12 H12 118 no
C11 N12 C13 121.5(5) yes
C13 N12 H12 120 no
N12 C13 C15 116.8(5) yes
N12 C13 O14 122.4(5) yes
O14 C13 C15 120.8(5) yes
C13 C15 C20 122.2(5) yes
C13 C15 C16 118.9(5) yes
C16 C15 C20 118.8(5) yes
C15 C16 H16 119 no
C15 C16 C17 120.9(5) yes
C17 C16 H16 120 no
C16 C17 H17 121 no
C16 C17 C18 119.8(5) yes
C18 C17 H17 119 no
C17 C18 C21 119.9(5) yes
C17 C18 C19 119.9(5) yes
C19 C18 C21 120.2(5) yes
C18 C19 H19 120 no
C18 C19 C20 119.9(5) yes
C20 C19 H19 120 no
C15 C20 C19 120.6(5) yes
C19 C20 H20 120 no
C15 C20 H20 119 no
C18 C21 N22 178.8(7) yes
C5 C1'A C5'A 122.0(10) yes
C5 C1'A C2'A 124.0(10) yes
C2'A C1'A C5'A 112.0(10) yes
C1'A C2'A H2'A 121 no
C1'A C2'A S3'A 111.7(7) yes
S3'A C2'A H2'A 123 no
C2'A S3'A C4'A 92.0(5) yes
S3'A C4'A H4'A 121 no
S3'A C4'A C5'A 111.7(7) yes
C5'A C4'A H4'A 125 no
C1'A C5'A C4'A 112.0(10) yes
C4'A C5'A H5'A 120 no
C1'A C5'A H5'A 127 no
C5 C1'B C5'B 125.0(10) yes
C5 C1'B C2'B 121.6(8) yes
C2'B C1'B C5'B 112.0(10) yes
C1'B C2'B H2'B 128 no
C1'B C2'B C3'B 112.3(8) yes
C3'B C2'B H2'B 119 no
C2'B C3'B H3'B 127 no
C2'B C3'B S4'B 111.7(7) yes
S4'B C3'B H3'B 121 no
C3'B S4'B C5'B 92.0(6) yes
C1'B C5'B S4'B 112.0(10) yes
S4'B C5'B H5'B 127 no
C1'B C5'B H5'B 121 no
C6" C1" S7"B 122.8(4) yes
C6" C1" S7"A 118.2(4) yes
C2" C1" S7"B 117.4(5) yes
C2" C1" S7"A 122.0(4) yes
C2" C1" C6" 119.7(5) yes
C1" C2" H2" 121 no
C1" C2" C3" 118.6(6) yes
C3" C2" H2" 121 no
C2" C3" H3" 121 no
C2" C3" C4" 121.4(6) yes
C4" C3" H3" 117 no
C3" C4" C5" 118.9(7) yes
C3" C4" C4"M 118.9(7) yes
C4"M C4" C5" 122.2(8) yes
C4" C4"M H4"MC 101 no
C4" C4"M H4"MB 112 no
C4" C4"M H4"MA 113 no
H4"MB C4"M H4"MC 113 no
H4"MA C4"M H4"MC 115 no
H4"MA C4"M H4"MB 104 no
C4" C5" H5" 119 no
C4" C5" C6" 119.4(7) yes
C6" C5" H5" 122 no
C1" C6" C5" 121.9(6) yes
C5" C6" H6" 119 no
C1" C6" H6" 120 no
C1" S7"A O10"A 105.5(3) yes
C1" S7"A O9"A 108.1(3) yes
C1" S7"A O8"A 105.9(3) yes
O9"A S7"A O10"A 112.4(3) yes
O8"A S7"A O10"A 112.3(4) yes
O8"A S7"A O9"A 112.2(3) yes
C1" S7"B O10"B 106.2(6) yes
C1" S7"B O9"B 109.5(5) yes
C1" S7"B O8"B 103.7(6) yes
O9"B S7"B O10"B 112.4(7) yes
O8"B S7"B O10"B 112.2(6) yes
O8"B S7"B O9"B 112.2(7) yes

loop_
_geom_bond_atom_site_label_1
_geom_bond_atom_site_label_2
_geom_bond_distance
_geom_bond_publ_flag
N1 C2 1.462(5) yes
N1 C9A 1.395(5) yes
N1 C10 1.471(6) yes
C2 C3 1.520(6) yes
C2 C11 1.500(7) yes
C2 H2 1.084 no
C3 N4 1.469(6) yes
C3 H3A 1.079 no
C3 H3B 1.090 no
N4 C5 1.299(5) yes
N4 H4 1.078 no
C5 C5A 1.459(5) yes
C5 C1'A 1.490(10) yes
C5 C1'B 1.430(10) yes
C5A C6 1.429(6) yes
C5A C9A 1.430(5) yes
C6 C7 1.365(6) yes
C6 H6 1.095 no
C7 C8 1.399(6) yes
C7 H7 1.100 no
C8 C9 1.373(7) yes
C8 H8 1.087 no
C9 C9A 1.409(6) yes
C9 H9 1.092 no
C10 H10A 1.020 no
C10 H10B .914 no
C10 H10C .990 no
C11 N12 1.450(6) yes
C11 H11A 1.080 no
C11 H11B 1.089 no
N12 C13 1.342(7) yes
N12 H12 1.112 no
C13 O14 1.213(7) yes
C13 C15 1.508(7) yes
C15 C16 1.382(7) yes
C15 C20 1.400(6) yes
C16 C17 1.371(7) yes
C16 H16 1.082 no
C17 C18 1.400(7) yes
C17 H17 1.092 no
C18 C19 1.377(7) yes
C18 C21 1.462(8) yes
C19 C20 1.377(7) yes
C19 H19 1.116 no
C20 H20 1.079 no
C21 N22 1.139(8) yes
C1'A C2'A 1.360(10) yes
C1'A C5'A 1.410(10) yes
C2'A S3'A 1.700(9) yes
C2'A H2'A 1.075 no
S3'A C4'A 1.700(10) yes
C4'A C5'A 1.360(10) yes
C4'A H4'A 1.137 no
C5'A H5'A 1.10 no
C1'B C2'B 1.41(2) yes
C1'B C5'B 1.360(10) yes
C2'B C3'B 1.360(10) yes
C2'B H2'B 1.11 no
C3'B S4'B 1.700(9) yes
C3'B H3'B 1.11 no
S4'B C5'B 1.700(10) yes
C5'B H5'B 1.05 no
C1" C2" 1.367(7) yes
C1" C6" 1.395(9) yes
C1" S7"A 1.698(5) yes
C1" S7"B 1.853(7) yes
C2" C3" 1.418(9) yes
C2" H2" 1.095 no
C3" C4" 1.390(10) yes
C3" H3" 1.078 no
C4" C4"M 1.530(10) yes
C4" C5" 1.380(10) yes
C4"M H4"MA 1.106 no
C4"M H4"MB 1.13 no
C4"M H4"MC .90 no
C5" C6" 1.382(8) yes
C5" H5" 1.073 no
C6" H6" 1.096 no
S7"A O8"A 1.450(4) yes
S7"A O9"A 1.452(5) yes
S7"A O10"A 1.452(5) yes
S7"B O8"B 1.450(9) yes
S7"B O9"B 1.450(10) yes
S7"B O10"B 1.452(8) yes

loop_
_geom_torsion_atom_site_label_1
_geom_torsion_atom_site_label_2
_geom_torsion_atom_site_label_3
_geom_torsion_atom_site_label_4
_geom_torsion
_geom_torsion_publ_flag
C9A N1 C10 H10A -53 no
C2 N1 C10 H10A 153 no
C9A N1 C10 H10B 78 no
C2 N1 C10 H10B -74 no
C9A N1 C10 H10C -174 no
C2 N1 C10 H10C 32 no
C10 N1 C9A C5A 166.8(4) no
C2 N1 C9A C5A -44.0(7) no
C10 N1 C9A C9 -9.0(6) no
C2 N1 C9A C9 140.1(5) no
C9A N1 C2 H2 -109 no
C9A N1 C2 C11 133.5(5) yes
C9A N1 C2 C3 6.9(6) yes
C10 N1 C2 H2 40 no
C10 N1 C2 C11 -76.1(5) no
C10 N1 C2 C3 157.2(4) no
N1 C2 C11 N12 167.1(4) yes
N1 C2 C11 H11A 47 no
N1 C2 C11 H11B -70 no
N1 C2 C3 N4 65.8(5) yes
N1 C2 C3 H3A -54 no
N1 C2 C3 H3B -173 no
C3 C2 C11 N12 -66.2(6) no
C3 C2 C11 H11A 173 no
C3 C2 C11 H11B 56 no
C11 C2 C3 H3B 60 no
C11 C2 C3 H3A 179 no
C11 C2 C3 N4 -60.2(5) no
H2 C2 C3 H3B -55 no
H2 C2 C3 H3A 63 no
H2 C2 C3 N4 -175 no
H2 C2 C11 H11B 172 no
H2 C2 C11 H11A -69 no
H2 C2 C11 N12 50 no
C2 C3 N4 C5 -78.6(5) yes
C2 C3 N4 H4 100 no
H3A C3 N4 H4 -138 no
H3A C3 N4 C5 42 no
H3B C3 N4 H4 -19 no
H3B C3 N4 C5 161 no
C3 N4 C5 C5A 8.4(7) yes
C3 N4 C5 C1'A -177.6(8) no
H4 N4 C5 C1'A 3 no
H4 N4 C5 C5A -170 no
N4 C5 C1'A C2'A -164.0(10) yes
N4 C5 C1'A C5'A 30(2) no
N4 C5 C5A C6 -143.9(4) no
N4 C5 C5A C9A 37.4(7) yes
C5A C5 C1'A C2'A 9(2) no
C5A C5 C1'A C5'A -155.0(10) no
C1'A C5 C5A C9A -136.2(9) no
C1'A C5 C5A C6 43.0(10) no
C5 C5A C9A N1 -.4(7) yes
C6 C5A C9A N1 -179.1(4) no
C5 C5A C9A C9 175.5(4) no
C5 C5A C6 C7 -177.5(4) no
C5 C5A C6 H6 5 no
C6 C5A C9A C9 -3.2(6) no
C9A C5A C6 H6 -175 no
C9A C5A C6 C7 1.3(7) no
C5A C6 C7 C8 1.4(8) no
C5A C6 C7 H7 178 no
H6 C6 C7 H7 -3 no
H6 C6 C7 C8 179 no
C6 C7 C8 C9 -2.1(8) no
C6 C7 C8 H8 179 no
H7 C7 C8 H8 2 no
H7 C7 C8 C9 -178 no
C7 C8 C9 C9A .1(8) no
C7 C8 C9 H9 178 no
H8 C8 C9 H9 -2 no
H8 C8 C9 C9A 179 no
C8 C9 C9A C5A 2.6(7) no
C8 C9 C9A N1 178.7(5) no
H9 C9 C9A C5A -174 no
H9 C9 C9A N1 1 no
C2 C11 N12 C13 -80.2(6) yes
C2 C11 N12 H12 101 no
H11A C11 N12 H12 -137 no
H11A C11 N12 C13 40 no
H11B C11 N12 H12 -19 no
H11B C11 N12 C13 159 no
C11 N12 C13 O14 3.8(9) yes
C11 N12 C13 C15 -175.8(5) yes
H12 N12 C13 C15 3 no
H12 N12 C13 O14 -177 no
N12 C13 C15 C16 155.0(5) yes
N12 C13 C15 C20 -26.2(8) yes
O14 C13 C15 C16 -24.5(8) no
O14 C13 C15 C20 154.2(6) no
C13 C15 C20 H20 0 no
C13 C15 C20 C19 177.9(5) no
C13 C15 C16 C17 -179.0(5) no
C13 C15 C16 H16 3 no
C16 C15 C20 H20 178 no
C16 C15 C20 C19 -3.3(8) no
C20 C15 C16 H16 -175 no
C20 C15 C16 C17 2.2(8) no
C15 C16 C17 C18 -.3(9) no
C15 C16 C17 H17 179 no
H16 C16 C17 H17 -2 no
H16 C16 C17 C18 178 no
C16 C17 C18 C19 -.6(9) no
C16 C17 C18 C21 178.7(6) no
H17 C17 C18 C21 0 no
H17 C17 C18 C19 -179 no
C17 C18 C19 C20 -.5(9) no
C17 C18 C19 H19 -176 no
C21 C18 C19 H19 3 no
C21 C18 C19 C20 -179.8(6) no
C18 C19 C20 C15 2.4(9) no
C18 C19 C20 H20 -177 no
H19 C19 C20 C15 179 no
H19 C19 C20 H20 0 no
C5 C1'A C5'A H5'A -21 no
C5 C1'A C5'A C4'A 167.0(10) no
C5 C1'A C2'A S3'A -165.0(10) no
C5 C1'A C2'A H2'A -6 no
C2'A C1'A C5'A H5'A 171 no
C2'A C1'A C5'A C4'A 0(2) no
C5'A C1'A C2'A H2'A 159 no
C5'A C1'A C2'A S3'A 0(2) no
C1'A C2'A S3'A C4'A .0(10) no
H2'A C2'A S3'A C4'A -158 no
C2'A S3'A C4'A C5'A .0(10) no
C2'A S3'A C4'A H4'A -161 no
S3'A C4'A C5'A C1'A 0(2) no
S3'A C4'A C5'A H5'A -171 no
H4'A C4'A C5'A C1'A 161 no
H4'A C4'A C5'A H5'A -10 no
C6" C1" S7"A O8"A 110.1(5) no
C2" C1" S7"A O8"A -72.8(5) no
C6" C1" S7"A O9"A -10.4(6) no
C2" C1" S7"A O9"A 166.8(5) no
C6" C1" S7"A O10"A -130.7(5) no
C2" C1" S7"A O10"A 46.4(6) no
C2" C1" C6" H6" -178 no
S7"A C1" C6" C5" 176.6(5) no
C2" C1" C6" C5" -.6(9) no
C6" C1" C2" H2" -178 no
C6" C1" C2" C3" .4(9) no
S7"A C1" C2" H2" 4 no
S7"A C1" C2" C3" -176.7(5) no
S7"A C1" C6" H6" -1 no
C1" C2" C3" C4" .0(10) no
C1" C2" C3" H3" -175 no
H2" C2" C3" H3" 4 no
H2" C2" C3" C4" 180 no
C2" C3" C4" C4"M -178.5(7) no
C2" C3" C4" C5" .0(10) no
H3" C3" C4" C5" 176 no
H3" C3" C4" C4"M -1 no
C3" C4" C5" C6" .0(10) no
C3" C4" C5" H5" -178 no
C3" C4" C4"M H4"MA 68 no
C3" C4" C4"M H4"MB -48 no
C3" C4" C4"M H4"MC -168 no
C4"M C4" C5" C6" 178.3(7) no
C4"M C4" C5" H5" 0 no
C5" C4" C4"M H4"MA 12 no
C5" C4" C4"M H4"MB 133 no
C5" C4" C4"M H4"MC -110 no
C4" C5" C6" C1" 1.0(10) no
C4" C5" C6" H6" 179 no
H5" C5" C6" C1" 180 no
H5" C5" C6" H6" -1 no
C3 N4 C5 C1'B -162.8(9) no
H4 N4 C5 C1'B 18 no
N4 C5 C1'B C2'B -150.0(10) no
N4 C5 C1'B C5'B 17(2) no
C5A C5 C1'B C2'B 37(2) no
C5A C5 C1'B C5'B -153.0(10) no
C1'B C5 C5A C9A -151.8(9) no
C1'B C5 C5A C6 27.0(10) no
C5 C1'B C5'B H5'B 10 no
C5 C1'B C5'B S4'B -169.0(10) no
C5 C1'B C2'B C3'B 170.0(10) no
C5 C1'B C2'B H2'B 2 no
C2'B C1'B C5'B H5'B 180 no
C2'B C1'B C5'B S4'B 0(2) no
C5'B C1'B C2'B H2'B -167 no
C5'B C1'B C2'B C3'B 0(2) no
C1'B C2'B C3'B S4'B 0(2) no
C1'B C2'B C3'B H3'B -177 no
H2'B C2'B C3'B H3'B -8 no
H2'B C2'B C3'B S4'B 169 no
C2'B C3'B S4'B C5'B .0(10) no
H3'B C3'B S4'B C5'B 179 no
C3'B S4'B C5'B C1'B .0(10) no
C3'B S4'B C5'B H5'B -179 no
C6" C1" S7"B O8"B -78.0(7) no
C2" C1" S7"B O8"B 102.5(6) no
C6" C1" S7"B O9"B 162.1(6) no
C2" C1" S7"B O9"B -17.5(7) no
C6" C1" S7"B O10"B 40.5(8) no
C2" C1" S7"B O10"B -139.0(6) no
S7"B C1" C6" C5" 179.9(6) no
S7"B C1" C2" H2" 0 no
S7"B C1" C2" C3" -179.9(5) no
S7"B C1" C6" H6" 1 no
